data_4028456
loop_
_publ_author_name
'Michael E. Jung'
'Mikhail Guzaev'

_publ_section_title
;
 Studies Toward the Enantiospecific Total Synthesis of Rhodexin A
;
_journal_name_full 'Journal of Organic Chemistry'
_journal_page_first 7518
_journal_page_last 7526
_journal_paper_doi 10.1021/jo400909t
_journal_volume 78
_journal_year 2013
_chemical_absolute_configuration syn
_chemical_formula_moiety 'C38 H74 O5 Si3'
_chemical_formula_sum 'C38 H74 O5 Si3'
_chemical_formula_weight 695.24
_chemical_name_systematic
; 
 ? 
;
_space_group_IT_number 4
_symmetry_cell_setting monoclinic
_symmetry_space_group_name_Hall 'P 2yb'
_symmetry_space_group_name_H-M 'P 1 21 1'
_atom_sites_solution_hydrogens geom
_atom_sites_solution_primary direct
_atom_sites_solution_secondary difmap
_audit_creation_method SHELXL-97
_cell_angle_alpha 90.00
_cell_angle_beta 98.100(5)
_cell_angle_gamma 90.00
_cell_formula_units_Z 2
_cell_length_a 7.067(4)
_cell_length_b 20.412(10)
_cell_length_c 14.737(8)
_cell_measurement_reflns_used 6062
_cell_measurement_temperature 100(2)
_cell_measurement_theta_max 26.40
_cell_measurement_theta_min 3.74
_cell_volume 2104.6(19)
_computing_cell_refinement 'Bruker SAINT'
_computing_data_collection 'Bruker APEX2'
_computing_data_reduction 'Bruker SAINT'
_computing_molecular_graphics 'Bruker SHELXTL'
_computing_publication_material 'Bruker SHELXTL'
_computing_structure_refinement 'SHELXL-97 (Sheldrick, 2008)'
_computing_structure_solution 'SHELXS-97 (Sheldrick, 2008)'
_diffrn_ambient_temperature 100(2)
_diffrn_measured_fraction_theta_full 0.992
_diffrn_measured_fraction_theta_max 0.992
_diffrn_measurement_device_type 'Bruker APEX-II CCD'
_diffrn_measurement_method '\f and \w scans'
_diffrn_radiation_monochromator graphite
_diffrn_radiation_source 'fine-focus sealed tube'
_diffrn_radiation_type MoK\a
_diffrn_radiation_wavelength 0.71073
_diffrn_reflns_av_R_equivalents 0.0464
_diffrn_reflns_av_sigmaI/netI 0.0794
_diffrn_reflns_limit_h_max 8
_diffrn_reflns_limit_h_min -8
_diffrn_reflns_limit_k_max 25
_diffrn_reflns_limit_k_min -25
_diffrn_reflns_limit_l_max 18
_diffrn_reflns_limit_l_min -18
_diffrn_reflns_number 16391
_diffrn_reflns_theta_full 26.44
_diffrn_reflns_theta_max 26.44
_diffrn_reflns_theta_min 3.64
_exptl_absorpt_coefficient_mu 0.150
_exptl_absorpt_correction_T_max 0.9790
_exptl_absorpt_correction_T_min 0.9014
_exptl_absorpt_correction_type multi-scan
_exptl_absorpt_process_details 'Sadabs (Bruker)'
_exptl_crystal_colour colorless
_exptl_crystal_density_diffrn 1.097
_exptl_crystal_description platelet
_exptl_crystal_F_000 768
_exptl_crystal_size_max 0.40
_exptl_crystal_size_mid 0.16
_exptl_crystal_size_min 0.10
_refine_diff_density_max 0.301
_refine_diff_density_min -0.282
_refine_diff_density_rms 0.046
_refine_ls_abs_structure_details 'Flack H D (1983), Acta Cryst. A39, 876-881'
_refine_ls_extinction_method none
_refine_ls_goodness_of_fit_ref 1.001
_refine_ls_hydrogen_treatment constr
_refine_ls_matrix_type full
_refine_ls_number_parameters 489
_refine_ls_number_reflns 8488
_refine_ls_number_restraints 55
_refine_ls_restrained_S_all 1.000
_refine_ls_R_factor_all 0.0703
_refine_ls_R_factor_gt 0.0471
_refine_ls_shift/su_max 0.000
_refine_ls_shift/su_mean 0.000
_refine_ls_structure_factor_coef Fsqd
_refine_ls_weighting_details 'calc w=1/[\s^2^(Fo^2^)+(0.0440P)^2^+0.0000P] where P=(Fo^2^+2Fc^2^)/3'
_refine_ls_weighting_scheme calc
_refine_ls_wR_factor_gt 0.0908
_refine_ls_wR_factor_ref 0.1001
_reflns_number_gt 6682
_reflns_number_total 8488
_reflns_threshold_expression >2sigma(I)
_cod_data_source_file jo400909t_si_003.cif
_cod_data_source_block jung1302s
_cod_original_cell_volume 2104.7(19)
_cod_database_code 4028456

loop_
_symmetry_equiv_pos_as_xyz
'x, y, z'
'-x, y+1/2, -z'

loop_
_atom_site_label
_atom_site_type_symbol
_atom_site_fract_x
_atom_site_fract_y
_atom_site_fract_z
_atom_site_U_iso_or_equiv
_atom_site_adp_type
_atom_site_occupancy
_atom_site_symmetry_multiplicity
_atom_site_calc_flag
_atom_site_refinement_flags
_atom_site_disorder_assembly
_atom_site_disorder_group
Si1 Si 0.61101(10) 0.34666(4) 1.29689(5) 0.02061(17) Uani 1 1 d . B .
Si2 Si -0.14585(10) 0.51451(4) 0.63547(5) 0.01979(17) Uani 1 1 d . . .
Si3 Si 0.7609(3) 0.15889(11) 0.78278(16) 0.0245(6) Uani 0.501(4) 1 d P A 1
C34 C 0.9868(11) 0.1861(3) 0.7410(4) 0.0274(15) Uani 0.501(4) 1 d P A 1
C35 C 1.0040(14) 0.1557(7) 0.6478(10) 0.031(2) Uani 0.501(4) 1 d PU A 1
H35A H 0.9946 0.1079 0.6519 0.047 Uiso 0.501(4) 1 calc PR A 1
H35B H 1.1277 0.1675 0.6295 0.047 Uiso 0.501(4) 1 calc PR A 1
H35C H 0.9008 0.1721 0.6020 0.047 Uiso 0.501(4) 1 calc PR A 1
C36 C 1.1636(9) 0.1639(4) 0.8085(4) 0.046(2) Uani 0.501(4) 1 d P A 1
H36A H 1.1639 0.1161 0.8136 0.069 Uiso 0.501(4) 1 calc PR A 1
H36B H 1.1583 0.1834 0.8688 0.069 Uiso 0.501(4) 1 calc PR A 1
H36C H 1.2804 0.1783 0.7856 0.069 Uiso 0.501(4) 1 calc PR A 1
C37 C 0.5487(11) 0.2034(4) 0.7231(5) 0.053(2) Uani 0.501(4) 1 d P A 1
H37A H 0.4333 0.1881 0.7465 0.079 Uiso 0.501(4) 1 calc PR A 1
H37B H 0.5367 0.1949 0.6571 0.079 Uiso 0.501(4) 1 calc PR A 1
H37C H 0.5645 0.2505 0.7344 0.079 Uiso 0.501(4) 1 calc PR A 1
Si3A Si 0.8407(3) 0.13494(10) 0.81774(15) 0.0217(6) Uani 0.499(4) 1 d P A 2
C34A C 0.8592(12) 0.1924(3) 0.7209(4) 0.0311(16) Uani 0.499(4) 1 d P A 2
C35A C 0.9310(15) 0.1529(8) 0.6399(10) 0.038(3) Uani 0.499(4) 1 d PU A 2
H35D H 1.0560 0.1334 0.6614 0.057 Uiso 0.499(4) 1 calc PR A 2
H35E H 0.9423 0.1826 0.5887 0.057 Uiso 0.499(4) 1 calc PR A 2
H35F H 0.8392 0.1181 0.6193 0.057 Uiso 0.499(4) 1 calc PR A 2
C36A C 0.6643(12) 0.2222(3) 0.6863(5) 0.046(2) Uani 0.499(4) 1 d P A 2
H36D H 0.5691 0.1872 0.6747 0.069 Uiso 0.499(4) 1 calc PR A 2
H36E H 0.6715 0.2464 0.6294 0.069 Uiso 0.499(4) 1 calc PR A 2
H36F H 0.6273 0.2522 0.7327 0.069 Uiso 0.499(4) 1 calc PR A 2
C37A C 1.0788(9) 0.0995(3) 0.8647(4) 0.0411(19) Uani 0.499(4) 1 d P A 2
H37D H 1.1659 0.1349 0.8883 0.062 Uiso 0.499(4) 1 calc PR A 2
H37E H 1.1318 0.0761 0.8160 0.062 Uiso 0.499(4) 1 calc PR A 2
H37F H 1.0633 0.0690 0.9145 0.062 Uiso 0.499(4) 1 calc PR A 2
C38 C 0.9962(5) 0.25486(17) 0.7390(3) 0.0548(10) Uani 1 1 d . . .
H38A H 0.9760 0.2724 0.7988 0.082 Uiso 0.501(4) 1 calc PR A 1
H38B H 0.8971 0.2717 0.6916 0.082 Uiso 0.501(4) 1 calc PR A 1
H38C H 1.1222 0.2684 0.7254 0.082 Uiso 0.501(4) 1 calc PR A 1
H38D H 0.9813 0.2744 0.7984 0.082 Uiso 0.499(4) 1 calc PR A 2
H38E H 0.9620 0.2872 0.6903 0.082 Uiso 0.499(4) 1 calc PR A 2
H38F H 1.1293 0.2413 0.7394 0.082 Uiso 0.499(4) 1 calc PR A 2
C39 C 0.6920(6) 0.06834(16) 0.7754(2) 0.0564(11) Uani 1 1 d . . .
H39A H 0.7970 0.0420 0.8072 0.085 Uiso 0.501(4) 1 calc PR A 1
H39B H 0.6668 0.0550 0.7109 0.085 Uiso 0.501(4) 1 calc PR A 1
H39C H 0.5769 0.0615 0.8043 0.085 Uiso 0.501(4) 1 calc PR A 1
H39D H 0.7551 0.0270 0.7951 0.085 Uiso 0.499(4) 1 calc PR A 2
H39E H 0.6690 0.0700 0.7083 0.085 Uiso 0.499(4) 1 calc PR A 2
H39F H 0.5699 0.0713 0.7994 0.085 Uiso 0.499(4) 1 calc PR A 2
O1 O 0.7346(2) 0.35108(9) 0.87438(11) 0.0213(4) Uani 1 1 d . . .
O2 O 0.6185(2) 0.33898(9) 1.18597(11) 0.0190(4) Uani 1 1 d . . .
O3 O -0.0335(3) 0.52750(8) 0.73990(11) 0.0213(4) Uani 1 1 d . A .
O4 O 0.7742(3) 0.17926(9) 0.89538(12) 0.0276(5) Uani 1 1 d . . .
O5 O 0.9742(2) 0.27890(8) 0.99223(12) 0.0206(4) Uani 1 1 d . A .
H5 H 0.9748 0.2893 0.9371 0.031 Uiso 1 1 calc R . .
C1 C 0.5585(4) 0.21652(12) 1.00055(18) 0.0193(6) Uani 1 1 d . . .
H1 H 0.4966 0.2443 0.9488 0.023 Uiso 1 1 calc R A .
C2 C 0.4007(4) 0.19433(13) 1.05748(19) 0.0258(6) Uani 1 1 d . A .
H2A H 0.2751 0.1923 1.0182 0.031 Uiso 1 1 calc R . .
H2B H 0.4308 0.1504 1.0843 0.031 Uiso 1 1 calc R . .
C3 C 0.3965(4) 0.24588(13) 1.13432(17) 0.0214(6) Uani 1 1 d . . .
H3A H 0.2653 0.2627 1.1348 0.026 Uiso 1 1 calc R A .
H3B H 0.4434 0.2268 1.1951 0.026 Uiso 1 1 calc R . .
C4 C 0.5301(4) 0.30067(12) 1.11039(17) 0.0171(5) Uani 1 1 d . A .
C5 C 0.6864(4) 0.26154(12) 1.06797(17) 0.0173(6) Uani 1 1 d . A .
C6 C 0.8178(3) 0.30980(12) 1.02563(17) 0.0162(5) Uani 1 1 d . . .
H6 H 0.8731 0.3400 1.0759 0.019 Uiso 1 1 calc R A .
C7 C 0.7009(3) 0.35187(12) 0.95294(16) 0.0167(5) Uani 1 1 d . A .
C8 C 0.5461(4) 0.39280(12) 0.98829(17) 0.0167(5) Uani 1 1 d . . .
H8 H 0.6150 0.4224 1.0361 0.020 Uiso 1 1 calc R A .
C9 C 0.4168(3) 0.34816(13) 1.03989(16) 0.0164(5) Uani 1 1 d . A .
H9 H 0.3373 0.3207 0.9929 0.020 Uiso 1 1 calc R . .
C10 C 0.2799(4) 0.39257(13) 1.08451(17) 0.0192(6) Uani 1 1 d . . .
H10A H 0.1963 0.3653 1.1177 0.023 Uiso 1 1 calc R A .
H10B H 0.3547 0.4220 1.1295 0.023 Uiso 1 1 calc R . .
C11 C 0.1572(4) 0.43348(12) 1.01188(16) 0.0169(5) Uani 1 1 d . A .
H11A H 0.0794 0.4039 0.9683 0.020 Uiso 1 1 calc R . .
H11B H 0.0686 0.4610 1.0419 0.020 Uiso 1 1 calc R . .
C12 C 0.2783(4) 0.47736(12) 0.95941(17) 0.0162(6) Uani 1 1 d . . .
H12 H 0.3471 0.5087 1.0047 0.019 Uiso 1 1 calc R A .
C13 C 0.4339(3) 0.43899(12) 0.91563(16) 0.0156(5) Uani 1 1 d . A .
C14 C 0.3334(4) 0.39953(12) 0.83300(17) 0.0188(6) Uani 1 1 d . . .
H14A H 0.4312 0.3761 0.8035 0.023 Uiso 1 1 calc R A .
H14B H 0.2492 0.3662 0.8554 0.023 Uiso 1 1 calc R . .
C15 C 0.2145(4) 0.44249(13) 0.76168(17) 0.0202(6) Uani 1 1 d . A .
H15A H 0.2996 0.4736 0.7356 0.024 Uiso 1 1 calc R . .
H15B H 0.1520 0.4146 0.7112 0.024 Uiso 1 1 calc R . .
C16 C 0.0630(4) 0.48041(12) 0.80306(17) 0.0175(6) Uani 1 1 d . . .
H16 H -0.0330 0.4490 0.8217 0.021 Uiso 1 1 calc R A .
C17 C 0.1521(4) 0.51876(13) 0.88675(16) 0.0185(5) Uani 1 1 d . A .
H17A H 0.0485 0.5391 0.9158 0.022 Uiso 1 1 calc R . .
H17B H 0.2308 0.5546 0.8664 0.022 Uiso 1 1 calc R . .
C18 C 0.8150(4) 0.22145(13) 1.14135(19) 0.0242(6) Uani 1 1 d . . .
H18A H 0.9148 0.1993 1.1130 0.036 Uiso 1 1 calc R A .
H18B H 0.7374 0.1887 1.1679 0.036 Uiso 1 1 calc R . .
H18C H 0.8743 0.2509 1.1897 0.036 Uiso 1 1 calc R . .
C20 C 0.5781(4) 0.48853(12) 0.88641(18) 0.0207(6) Uani 1 1 d . . .
H20A H 0.6711 0.4655 0.8546 0.031 Uiso 1 1 calc R A .
H20B H 0.6448 0.5105 0.9408 0.031 Uiso 1 1 calc R . .
H20C H 0.5101 0.5211 0.8452 0.031 Uiso 1 1 calc R . .
C21 C 0.6503(4) 0.15849(13) 0.95971(19) 0.0237(6) Uani 1 1 d . A .
H21A H 0.7252 0.1330 1.0095 0.028 Uiso 1 1 calc R . .
H21B H 0.5493 0.1296 0.9282 0.028 Uiso 1 1 calc R . .
C22 C 0.6868(5) 0.43261(14) 1.3215(2) 0.0345(7) Uani 1 1 d . . .
H22A H 0.5751 0.4614 1.3035 0.041 Uiso 0.57(3) 1 calc PR B 1
H22B H 0.7237 0.4372 1.3885 0.041 Uiso 0.57(3) 1 calc PR B 1
H22C H 0.5973 0.4626 1.2840 0.041 Uiso 0.43(3) 1 calc PR B 2
H22D H 0.6813 0.4424 1.3868 0.041 Uiso 0.43(3) 1 calc PR B 2
C23 C 0.842(2) 0.4560(6) 1.2771(10) 0.043(3) Uani 0.57(3) 1 d PU B 1
H23A H 0.9562 0.4296 1.2966 0.065 Uiso 0.57(3) 1 calc PR B 1
H23B H 0.8684 0.5019 1.2939 0.065 Uiso 0.57(3) 1 calc PR B 1
H23C H 0.8074 0.4526 1.2105 0.065 Uiso 0.57(3) 1 calc PR B 1
C23A C 0.911(2) 0.4461(7) 1.2983(10) 0.031(3) Uani 0.43(3) 1 d PU B 2
H23D H 1.0033 0.4292 1.3487 0.047 Uiso 0.43(3) 1 calc PR B 2
H23E H 0.9308 0.4932 1.2914 0.047 Uiso 0.43(3) 1 calc PR B 2
H23F H 0.9285 0.4236 1.2413 0.047 Uiso 0.43(3) 1 calc PR B 2
C24 C 0.3646(4) 0.3332(2) 1.32808(19) 0.0461(10) Uani 1 1 d . . .
H24A H 0.2677 0.3454 1.2756 0.055 Uiso 0.53(2) 1 calc PR B 1
H24B H 0.3474 0.2862 1.3415 0.055 Uiso 0.53(2) 1 calc PR B 1
H24C H 0.2746 0.3618 1.2886 0.055 Uiso 0.47(2) 1 calc PR B 2
H24D H 0.3272 0.2873 1.3129 0.055 Uiso 0.47(2) 1 calc PR B 2
C25 C 0.3327(15) 0.3774(9) 1.4186(7) 0.042(3) Uani 0.53(2) 1 d PU B 1
H25A H 0.4152 0.3607 1.4727 0.063 Uiso 0.53(2) 1 calc PR B 1
H25B H 0.1988 0.3745 1.4286 0.063 Uiso 0.53(2) 1 calc PR B 1
H25C H 0.3653 0.4232 1.4082 0.063 Uiso 0.53(2) 1 calc PR B 1
C25A C 0.3386(16) 0.3451(8) 1.4236(7) 0.034(3) Uani 0.47(2) 1 d PU B 2
H25D H 0.4574 0.3350 1.4638 0.052 Uiso 0.47(2) 1 calc PR B 2
H25E H 0.2355 0.3172 1.4396 0.052 Uiso 0.47(2) 1 calc PR B 2
H25F H 0.3053 0.3912 1.4311 0.052 Uiso 0.47(2) 1 calc PR B 2
C26 C 0.7894(5) 0.29005(15) 1.36086(19) 0.0340(7) Uani 1 1 d . . .
H26A H 0.7471 0.2445 1.3469 0.041 Uiso 1 1 calc R B .
H26B H 0.9129 0.2960 1.3375 0.041 Uiso 1 1 calc R . .
C27 C 0.8236(6) 0.2986(2) 1.4659(2) 0.0572(11) Uani 1 1 d . B .
H27A H 0.8583 0.3442 1.4810 0.086 Uiso 1 1 calc R . .
H27B H 0.9275 0.2696 1.4924 0.086 Uiso 1 1 calc R . .
H27C H 0.7066 0.2873 1.4912 0.086 Uiso 1 1 calc R . .
C28 C -0.2889(4) 0.59188(14) 0.60565(18) 0.0242(6) Uani 1 1 d . . .
C29 C -0.4058(4) 0.58578(16) 0.5098(2) 0.0360(8) Uani 1 1 d . . .
H29A H -0.4901 0.5476 0.5082 0.054 Uiso 1 1 calc R . .
H29B H -0.3189 0.5805 0.4641 0.054 Uiso 1 1 calc R . .
H29C H -0.4828 0.6254 0.4961 0.054 Uiso 1 1 calc R . .
C30 C -0.1513(5) 0.65058(15) 0.6072(2) 0.0393(8) Uani 1 1 d . . .
H30A H -0.2249 0.6907 0.5916 0.059 Uiso 1 1 calc R . .
H30B H -0.0632 0.6434 0.5624 0.059 Uiso 1 1 calc R . .
H30C H -0.0783 0.6549 0.6686 0.059 Uiso 1 1 calc R . .
C31 C -0.4285(4) 0.60398(14) 0.67571(19) 0.0305(7) Uani 1 1 d . . .
H31A H -0.3569 0.6054 0.7377 0.046 Uiso 1 1 calc R . .
H31B H -0.5223 0.5684 0.6718 0.046 Uiso 1 1 calc R . .
H31C H -0.4947 0.6458 0.6621 0.046 Uiso 1 1 calc R . .
C32 C -0.3044(4) 0.44115(14) 0.63351(19) 0.0276(7) Uani 1 1 d . . .
H32A H -0.2287 0.4031 0.6574 0.041 Uiso 1 1 calc R . .
H32B H -0.3631 0.4324 0.5704 0.041 Uiso 1 1 calc R . .
H32C H -0.4047 0.4495 0.6717 0.041 Uiso 1 1 calc R . .
C33 C 0.0280(4) 0.50343(16) 0.55135(18) 0.0318(7) Uani 1 1 d . . .
H33A H 0.1254 0.5379 0.5606 0.048 Uiso 1 1 calc R . .
H33B H -0.0402 0.5061 0.4888 0.048 Uiso 1 1 calc R . .
H33C H 0.0896 0.4605 0.5608 0.048 Uiso 1 1 calc R . .

loop_
_atom_site_aniso_label
_atom_site_aniso_U_11
_atom_site_aniso_U_22
_atom_site_aniso_U_33
_atom_site_aniso_U_23
_atom_site_aniso_U_13
_atom_site_aniso_U_12
Si1 0.0194(4) 0.0232(4) 0.0187(4) 0.0013(3) 0.0008(3) -0.0003(3)
Si2 0.0204(4) 0.0222(4) 0.0165(4) 0.0010(3) 0.0017(3) 0.0010(3)
Si3 0.0278(12) 0.0232(11) 0.0223(11) -0.0075(9) 0.0026(9) -0.0018(9)
C34 0.027(4) 0.034(4) 0.023(3) -0.009(3) 0.009(3) -0.003(3)
C35 0.040(6) 0.026(4) 0.028(4) -0.002(3) 0.006(5) 0.003(5)
C36 0.028(4) 0.076(5) 0.035(4) -0.004(4) 0.008(3) -0.001(4)
C37 0.041(5) 0.076(6) 0.039(4) -0.016(4) -0.002(4) 0.008(4)
Si3A 0.0262(11) 0.0169(10) 0.0222(11) -0.0040(8) 0.0041(9) -0.0006(9)
C34A 0.047(5) 0.020(3) 0.032(4) -0.006(3) 0.022(4) -0.011(3)
C35A 0.055(7) 0.028(4) 0.034(5) 0.000(3) 0.022(6) -0.002(5)
C36A 0.073(6) 0.035(4) 0.031(4) 0.006(3) 0.014(4) 0.017(4)
C37A 0.032(4) 0.049(4) 0.040(4) -0.018(3) -0.006(3) 0.016(3)
C38 0.050(2) 0.044(2) 0.077(3) -0.0253(19) 0.033(2) -0.0123(18)
C39 0.086(3) 0.034(2) 0.045(2) -0.0162(17) -0.005(2) -0.006(2)
O1 0.0202(9) 0.0226(10) 0.0221(10) 0.0019(9) 0.0068(8) 0.0039(9)
O2 0.0170(9) 0.0214(10) 0.0182(9) 0.0008(8) 0.0006(7) -0.0016(8)
O3 0.0266(10) 0.0185(10) 0.0172(9) 0.0010(7) -0.0022(8) 0.0050(8)
O4 0.0375(12) 0.0204(10) 0.0254(11) -0.0024(8) 0.0062(9) -0.0067(9)
O5 0.0196(10) 0.0207(10) 0.0218(10) 0.0018(8) 0.0040(8) 0.0050(8)
C1 0.0182(14) 0.0121(13) 0.0267(15) 0.0040(11) 0.0002(11) 0.0009(11)
C2 0.0232(15) 0.0167(14) 0.0380(17) 0.0019(12) 0.0059(13) -0.0028(12)
C3 0.0215(15) 0.0212(14) 0.0209(14) 0.0074(11) 0.0007(11) -0.0019(12)
C4 0.0164(13) 0.0155(13) 0.0187(13) 0.0015(10) 0.0000(11) -0.0013(11)
C5 0.0154(13) 0.0155(13) 0.0200(14) 0.0037(11) -0.0012(11) -0.0007(11)
C6 0.0127(13) 0.0150(13) 0.0206(14) -0.0004(11) 0.0012(11) -0.0001(11)
C7 0.0160(13) 0.0110(12) 0.0230(14) 0.0007(11) 0.0025(10) -0.0047(11)
C8 0.0155(14) 0.0130(13) 0.0213(14) 0.0005(11) 0.0015(11) -0.0017(11)
C9 0.0157(12) 0.0151(12) 0.0183(12) -0.0006(11) 0.0017(10) -0.0013(11)
C10 0.0184(15) 0.0215(14) 0.0178(14) 0.0014(11) 0.0029(11) -0.0005(12)
C11 0.0170(14) 0.0174(13) 0.0169(13) 0.0022(11) 0.0040(11) 0.0037(11)
C12 0.0180(14) 0.0117(13) 0.0184(13) 0.0006(10) 0.0012(11) 0.0009(11)
C13 0.0149(13) 0.0153(13) 0.0165(13) 0.0020(10) 0.0020(10) -0.0001(11)
C14 0.0212(15) 0.0150(13) 0.0204(14) 0.0020(11) 0.0043(11) 0.0015(11)
C15 0.0200(14) 0.0215(14) 0.0186(14) 0.0005(11) 0.0013(11) 0.0009(12)
C16 0.0178(14) 0.0163(13) 0.0181(13) 0.0031(11) 0.0011(11) 0.0010(11)
C17 0.0208(13) 0.0164(13) 0.0192(13) 0.0040(11) 0.0060(11) 0.0039(12)
C18 0.0211(15) 0.0216(15) 0.0286(15) 0.0057(12) -0.0003(12) 0.0065(12)
C20 0.0206(15) 0.0173(13) 0.0238(14) 0.0026(11) 0.0013(12) 0.0018(11)
C21 0.0268(16) 0.0163(14) 0.0279(15) 0.0000(11) 0.0032(12) -0.0018(12)
C22 0.053(2) 0.0261(16) 0.0239(16) -0.0027(13) 0.0032(14) 0.0077(16)
C23 0.051(6) 0.027(4) 0.052(5) -0.004(4) 0.007(5) -0.028(4)
C23A 0.029(6) 0.030(5) 0.034(5) 0.004(4) 0.003(4) -0.010(4)
C24 0.0276(17) 0.090(3) 0.0208(15) -0.0032(18) 0.0026(13) -0.0120(19)
C25 0.031(4) 0.067(7) 0.031(4) -0.015(5) 0.016(3) -0.003(5)
C25A 0.030(4) 0.043(6) 0.030(4) -0.007(5) 0.005(3) -0.009(5)
C26 0.0442(19) 0.0266(17) 0.0284(16) 0.0008(13) -0.0040(14) 0.0056(14)
C27 0.074(3) 0.068(3) 0.0240(18) 0.0060(17) -0.0098(18) 0.032(2)
C28 0.0249(15) 0.0266(16) 0.0207(15) 0.0024(12) 0.0020(12) 0.0020(13)
C29 0.0385(18) 0.0406(19) 0.0269(16) 0.0055(14) -0.0024(14) 0.0093(16)
C30 0.045(2) 0.0268(17) 0.046(2) 0.0110(15) 0.0070(16) -0.0062(15)
C31 0.0370(18) 0.0224(16) 0.0322(16) 0.0031(13) 0.0047(14) 0.0079(13)
C32 0.0311(17) 0.0245(15) 0.0263(16) -0.0031(13) 0.0007(13) 0.0000(13)
C33 0.0300(17) 0.0420(19) 0.0241(15) 0.0014(14) 0.0065(13) 0.0050(15)

loop_
_atom_type_symbol
_atom_type_description
_atom_type_scat_dispersion_real
_atom_type_scat_dispersion_imag
_atom_type_scat_source
C C 0.0033 0.0016 'International Tables Vol C Tables 4.2.6.8 and 6.1.1.4'
H H 0.0000 0.0000 'International Tables Vol C Tables 4.2.6.8 and 6.1.1.4'
O O 0.0106 0.0060 'International Tables Vol C Tables 4.2.6.8 and 6.1.1.4'
Si Si 0.0817 0.0704 'International Tables Vol C Tables 4.2.6.8 and 6.1.1.4'

loop_
_geom_angle_atom_site_label_1
_geom_angle_atom_site_label_2
_geom_angle_atom_site_label_3
_geom_angle
O2 Si1 C22 103.57(12)
O2 Si1 C26 109.15(12)
C22 Si1 C26 109.34(15)
O2 Si1 C24 112.82(12)
C22 Si1 C24 110.01(16)
C26 Si1 C24 111.63(16)
O3 Si2 C32 110.60(11)
O3 Si2 C33 111.18(12)
C32 Si2 C33 109.89(13)
O3 Si2 C28 104.67(11)
C32 Si2 C28 111.44(13)
C33 Si2 C28 108.96(13)
O4 Si3 C37 105.7(3)
O4 Si3 C34 108.4(2)
C37 Si3 C34 111.5(4)
O4 Si3 C39 105.70(18)
C37 Si3 C39 105.2(3)
C34 Si3 C39 119.3(3)
C38 C34 C35 112.1(7)
C38 C34 C36 105.6(5)
C35 C34 C36 107.4(7)
C38 C34 Si3 110.3(5)
C35 C34 Si3 110.8(6)
C36 C34 Si3 110.5(4)
C34 C35 H35A 109.5
C34 C35 H35B 109.5
H35A C35 H35B 109.5
C34 C35 H35C 109.5
H35A C35 H35C 109.5
H35B C35 H35C 109.5
C34 C36 H36A 109.5
C34 C36 H36B 109.5
H36A C36 H36B 109.5
C34 C36 H36C 109.5
H36A C36 H36C 109.5
H36B C36 H36C 109.5
Si3 C37 H37A 109.5
Si3 C37 H37B 109.5
H37A C37 H37B 109.5
Si3 C37 H37C 109.5
H37A C37 H37C 109.5
H37B C37 H37C 109.5
O4 Si3A C39 118.04(19)
O4 Si3A C34A 104.7(2)
C39 Si3A C34A 108.3(3)
O4 Si3A C37A 107.3(2)
C39 Si3A C37A 106.9(3)
C34A Si3A C37A 111.7(4)
C36A C34A C35A 108.7(7)
C36A C34A C38 103.6(5)
C35A C34A C38 106.3(6)
C36A C34A Si3A 110.4(5)
C35A C34A Si3A 108.7(7)
C38 C34A Si3A 118.6(5)
C34A C35A H35D 109.5
C34A C35A H35E 109.5
H35D C35A H35E 109.5
C34A C35A H35F 109.5
H35D C35A H35F 109.5
H35E C35A H35F 109.5
C34A C36A H36D 109.5
C34A C36A H36E 109.5
H36D C36A H36E 109.5
C34A C36A H36F 109.5
H36D C36A H36F 109.5
H36E C36A H36F 109.5
Si3A C37A H37D 109.5
Si3A C37A H37E 109.5
H37D C37A H37E 109.5
Si3A C37A H37F 109.5
H37D C37A H37F 109.5
H37E C37A H37F 109.5
C34 C38 H38A 109.5
C34A C38 H38A 106.2
C34 C38 H38B 109.5
C34A C38 H38B 78.7
H38A C38 H38B 109.5
C34 C38 H38C 109.5
C34A C38 H38C 137.5
H38A C38 H38C 109.5
H38B C38 H38C 109.5
C34 C38 H38D 112.1
C34A C38 H38D 109.5
H38B C38 H38D 109.8
H38C C38 H38D 106.5
C34 C38 H38E 132.9
C34A C38 H38E 109.5
H38A C38 H38E 111.1
H38C C38 H38E 78.3
H38D C38 H38E 109.5
C34 C38 H38F 76.4
C34A C38 H38F 109.5
H38A C38 H38F 111.1
H38B C38 H38F 133.9
H38D C38 H38F 109.5
H38E C38 H38F 109.5
Si3A C39 H39A 83.2
Si3 C39 H39A 109.5
Si3A C39 H39B 124.8
Si3 C39 H39B 109.5
H39A C39 H39B 109.5
Si3A C39 H39C 116.3
Si3 C39 H39C 109.5
H39A C39 H39C 109.5
H39B C39 H39C 109.5
Si3A C39 H39D 109.5
Si3 C39 H39D 135.7
H39B C39 H39D 93.5
H39C C39 H39D 96.9
Si3A C39 H39E 109.5
Si3 C39 H39E 91.6
H39A C39 H39E 120.5
H39C C39 H39E 114.5
H39D C39 H39E 109.5
Si3A C39 H39F 109.5
Si3 C39 H39F 98.6
H39A C39 H39F 120.5
H39B C39 H39F 108.6
H39D C39 H39F 109.5
H39E C39 H39F 109.5
C4 O2 Si1 138.72(16)
C16 O3 Si2 128.08(15)
C21 O4 Si3A 125.28(18)
C21 O4 Si3 127.93(18)
C6 O5 H5 109.5
C21 C1 C5 118.4(2)
C21 C1 C2 111.5(2)
C5 C1 C2 103.0(2)
C21 C1 H1 107.8
C5 C1 H1 107.8
C2 C1 H1 107.8
C3 C2 C1 106.6(2)
C3 C2 H2A 110.4
C1 C2 H2A 110.4
C3 C2 H2B 110.4
C1 C2 H2B 110.4
H2A C2 H2B 108.6
C4 C3 C2 104.5(2)
C4 C3 H3A 110.8
C2 C3 H3A 110.8
C4 C3 H3B 110.8
C2 C3 H3B 110.8
H3A C3 H3B 108.9
O2 C4 C3 115.8(2)
O2 C4 C9 107.83(19)
C3 C4 C9 109.4(2)
O2 C4 C5 109.6(2)
C3 C4 C5 102.2(2)
C9 C4 C5 112.1(2)
C6 C5 C18 107.0(2)
C6 C5 C1 116.7(2)
C18 C5 C1 111.6(2)
C6 C5 C4 109.6(2)
C18 C5 C4 111.7(2)
C1 C5 C4 100.26(19)
O5 C6 C7 112.2(2)
O5 C6 C5 113.5(2)
C7 C6 C5 110.3(2)
O5 C6 H6 106.8
C7 C6 H6 106.8
C5 C6 H6 106.8
O1 C7 C6 120.2(2)
O1 C7 C8 125.4(2)
C6 C7 C8 114.4(2)
C7 C8 C13 114.7(2)
C7 C8 C9 110.10(19)
C13 C8 C9 114.3(2)
C7 C8 H8 105.6
C13 C8 H8 105.6
C9 C8 H8 105.6
C10 C9 C4 112.12(19)
C10 C9 C8 108.1(2)
C4 C9 C8 114.02(19)
C10 C9 H9 107.4
C4 C9 H9 107.4
C8 C9 H9 107.4
C11 C10 C9 110.6(2)
C11 C10 H10A 109.5
C9 C10 H10A 109.5
C11 C10 H10B 109.5
C9 C10 H10B 109.5
H10A C10 H10B 108.1
C12 C11 C10 111.9(2)
C12 C11 H11A 109.2
C10 C11 H11A 109.2
C12 C11 H11B 109.2
C10 C11 H11B 109.2
H11A C11 H11B 107.9
C11 C12 C17 111.3(2)
C11 C12 C13 113.2(2)
C17 C12 C13 111.1(2)
C11 C12 H12 107.0
C17 C12 H12 107.0
C13 C12 H12 107.0
C20 C13 C14 111.7(2)
C20 C13 C8 107.3(2)
C14 C13 C8 111.04(19)
C20 C13 C12 108.6(2)
C14 C13 C12 108.3(2)
C8 C13 C12 109.86(19)
C15 C14 C13 113.0(2)
C15 C14 H14A 109.0
C13 C14 H14A 109.0
C15 C14 H14B 109.0
C13 C14 H14B 109.0
H14A C14 H14B 107.8
C16 C15 C14 111.6(2)
C16 C15 H15A 109.3
C14 C15 H15A 109.3
C16 C15 H15B 109.3
C14 C15 H15B 109.3
H15A C15 H15B 108.0
O3 C16 C15 112.2(2)
O3 C16 C17 106.5(2)
C15 C16 C17 110.7(2)
O3 C16 H16 109.1
C15 C16 H16 109.1
C17 C16 H16 109.1
C16 C17 C12 114.4(2)
C16 C17 H17A 108.7
C12 C17 H17A 108.7
C16 C17 H17B 108.7
C12 C17 H17B 108.7
H17A C17 H17B 107.6
C5 C18 H18A 109.5
C5 C18 H18B 109.5
H18A C18 H18B 109.5
C5 C18 H18C 109.5
H18A C18 H18C 109.5
H18B C18 H18C 109.5
C13 C20 H20A 109.5
C13 C20 H20B 109.5
H20A C20 H20B 109.5
C13 C20 H20C 109.5
H20A C20 H20C 109.5
H20B C20 H20C 109.5
O4 C21 C1 111.4(2)
O4 C21 H21A 109.3
C1 C21 H21A 109.3
O4 C21 H21B 109.3
C1 C21 H21B 109.3
H21A C21 H21B 108.0
C23 C22 Si1 116.4(5)
C23A C22 Si1 111.5(5)
C23 C22 H22A 108.2
C23A C22 H22A 125.8
Si1 C22 H22A 108.2
C23 C22 H22B 108.2
C23A C22 H22B 93.7
Si1 C22 H22B 108.2
H22A C22 H22B 107.4
C23 C22 H22C 90.6
C23A C22 H22C 109.3
Si1 C22 H22C 109.3
H22B C22 H22C 123.8
C23 C22 H22D 120.9
C23A C22 H22D 109.3
Si1 C22 H22D 109.3
H22A C22 H22D 90.0
H22C C22 H22D 108.0
C22 C23 H23A 109.5
C22 C23 H23B 109.5
H23A C23 H23B 109.5
C22 C23 H23C 109.5
H23A C23 H23C 109.5
H23B C23 H23C 109.5
C22 C23A H23D 109.5
C22 C23A H23E 109.5
H23D C23A H23E 109.5
C22 C23A H23F 109.5
H23D C23A H23F 109.5
H23E C23A H23F 109.5
C25A C24 Si1 117.1(5)
C25 C24 Si1 110.7(4)
C25A C24 H24A 122.8
C25 C24 H24A 109.5
Si1 C24 H24A 109.5
C25A C24 H24B 86.3
C25 C24 H24B 109.5
Si1 C24 H24B 109.5
H24A C24 H24B 108.1
C25A C24 H24C 108.0
C25 C24 H24C 90.2
Si1 C24 H24C 108.0
H24B C24 H24C 127.0
C25A C24 H24D 108.0
C25 C24 H24D 129.6
Si1 C24 H24D 108.0
H24A C24 H24D 86.0
H24C C24 H24D 107.3
C24 C25 H25A 109.5
C24 C25 H25B 109.5
H25A C25 H25B 109.5
C24 C25 H25C 109.5
H25A C25 H25C 109.5
H25B C25 H25C 109.5
C24 C25A H25D 109.5
C24 C25A H25E 109.5
H25D C25A H25E 109.5
C24 C25A H25F 109.5
H25D C25A H25F 109.5
H25E C25A H25F 109.5
C27 C26 Si1 115.9(2)
C27 C26 H26A 108.3
Si1 C26 H26A 108.3
C27 C26 H26B 108.3
Si1 C26 H26B 108.3
H26A C26 H26B 107.4
C26 C27 H27A 109.5
C26 C27 H27B 109.5
H27A C27 H27B 109.5
C26 C27 H27C 109.5
H27A C27 H27C 109.5
H27B C27 H27C 109.5
C29 C28 C30 109.5(2)
C29 C28 C31 108.4(2)
C30 C28 C31 109.1(2)
C29 C28 Si2 110.2(2)
C30 C28 Si2 109.3(2)
C31 C28 Si2 110.39(18)
C28 C29 H29A 109.5
C28 C29 H29B 109.5
H29A C29 H29B 109.5
C28 C29 H29C 109.5
H29A C29 H29C 109.5
H29B C29 H29C 109.5
C28 C30 H30A 109.5
C28 C30 H30B 109.5
H30A C30 H30B 109.5
C28 C30 H30C 109.5
H30A C30 H30C 109.5
H30B C30 H30C 109.5
C28 C31 H31A 109.5
C28 C31 H31B 109.5
H31A C31 H31B 109.5
C28 C31 H31C 109.5
H31A C31 H31C 109.5
H31B C31 H31C 109.5
Si2 C32 H32A 109.5
Si2 C32 H32B 109.5
H32A C32 H32B 109.5
Si2 C32 H32C 109.5
H32A C32 H32C 109.5
H32B C32 H32C 109.5
Si2 C33 H33A 109.5
Si2 C33 H33B 109.5
H33A C33 H33B 109.5
Si2 C33 H33C 109.5
H33A C33 H33C 109.5
H33B C33 H33C 109.5

loop_
_geom_bond_atom_site_label_1
_geom_bond_atom_site_label_2
_geom_bond_distance
Si1 O2 1.6504(19)
Si1 C22 1.855(3)
Si1 C26 1.865(3)
Si1 C24 1.883(3)
Si2 O3 1.651(2)
Si2 C32 1.868(3)
Si2 C33 1.878(3)
Si2 C28 1.893(3)
Si3 O4 1.700(3)
Si3 C37 1.864(8)
Si3 C34 1.874(7)
Si3 C39 1.911(4)
C34 C38 1.406(7)
C34 C35 1.528(16)
C34 C36 1.550(10)
C35 H35A 0.9800
C35 H35B 0.9800
C35 H35C 0.9800
C36 H36A 0.9800
C36 H36B 0.9800
C36 H36C 0.9800
C37 H37A 0.9800
C37 H37B 0.9800
C37 H37C 0.9800
Si3A O4 1.581(2)
Si3A C39 1.777(4)
Si3A C34A 1.866(7)
Si3A C37A 1.872(7)
C34A C36A 1.526(12)
C34A C35A 1.584(16)
C34A C38 1.600(7)
C35A H35D 0.9800
C35A H35E 0.9800
C35A H35F 0.9800
C36A H36D 0.9800
C36A H36E 0.9800
C36A H36F 0.9800
C37A H37D 0.9800
C37A H37E 0.9800
C37A H37F 0.9800
C38 H38A 0.9800
C38 H38B 0.9800
C38 H38C 0.9800
C38 H38D 0.9800
C38 H38E 0.9800
C38 H38F 0.9800
C39 H39A 0.9800
C39 H39B 0.9800
C39 H39C 0.9800
C39 H39D 0.9800
C39 H39E 0.9800
C39 H39F 0.9800
O1 C7 1.215(3)
O2 C4 1.430(3)
O3 C16 1.441(3)
O4 C21 1.442(3)
O5 C6 1.419(3)
O5 H5 0.8400
C1 C21 1.515(3)
C1 C5 1.548(4)
C1 C2 1.555(4)
C1 H1 1.0000
C2 C3 1.549(4)
C2 H2A 0.9900
C2 H2B 0.9900
C3 C4 1.536(4)
C3 H3A 0.9900
C3 H3B 0.9900
C4 C9 1.557(3)
C4 C5 1.563(4)
C5 C6 1.544(3)
C5 C18 1.545(3)
C6 C7 1.523(3)
C6 H6 1.0000
C7 C8 1.525(3)
C8 C13 1.557(3)
C8 C9 1.562(3)
C8 H8 1.0000
C9 C10 1.539(3)
C9 H9 1.0000
C10 C11 1.528(3)
C10 H10A 0.9900
C10 H10B 0.9900
C11 C12 1.523(3)
C11 H11A 0.9900
C11 H11B 0.9900
C12 C17 1.545(3)
C12 C13 1.562(3)
C12 H12 1.0000
C13 C20 1.540(3)
C13 C14 1.547(3)
C14 C15 1.527(3)
C14 H14A 0.9900
C14 H14B 0.9900
C15 C16 1.517(3)
C15 H15A 0.9900
C15 H15B 0.9900
C16 C17 1.520(4)
C16 H16 1.0000
C17 H17A 0.9900
C17 H17B 0.9900
C18 H18A 0.9800
C18 H18B 0.9800
C18 H18C 0.9800
C20 H20A 0.9800
C20 H20B 0.9800
C20 H20C 0.9800
C21 H21A 0.9900
C21 H21B 0.9900
C22 C23 1.436(11)
C22 C23A 1.689(15)
C22 H22A 0.9900
C22 H22B 0.9900
C22 H22C 0.9900
C22 H22D 0.9900
C23 H23A 0.9800
C23 H23B 0.9800
C23 H23C 0.9800
C23A H23D 0.9800
C23A H23E 0.9800
C23A H23F 0.9800
C24 C25A 1.465(11)
C24 C25 1.653(11)
C24 H24A 0.9900
C24 H24B 0.9900
C24 H24C 0.9900
C24 H24D 0.9900
C25 H25A 0.9800
C25 H25B 0.9800
C25 H25C 0.9800
C25A H25D 0.9800
C25A H25E 0.9800
C25A H25F 0.9800
C26 C27 1.543(4)
C26 H26A 0.9900
C26 H26B 0.9900
C27 H27A 0.9800
C27 H27B 0.9800
C27 H27C 0.9800
C28 C29 1.537(4)
C28 C30 1.541(4)
C28 C31 1.545(4)
C29 H29A 0.9800
C29 H29B 0.9800
C29 H29C 0.9800
C30 H30A 0.9800
C30 H30B 0.9800
C30 H30C 0.9800
C31 H31A 0.9800
C31 H31B 0.9800
C31 H31C 0.9800
C32 H32A 0.9800
C32 H32B 0.9800
C32 H32C 0.9800
C33 H33A 0.9800
C33 H33B 0.9800
C33 H33C 0.9800
